data_4110769
loop_
_publ_author_name
'Ekaterina V. Anokhina'
'Yong Bok Go'
'Yongjae Lee'
'Thomas Vogt'
'Allan J. Jacobson'

_publ_contact_author_address
; 
Department of Chemistry, 
University of Houston, 
Houston, TX 77204-5003, USA
;
_publ_contact_author_email ajjacob@uh.edu
_publ_contact_author_name 'Allan J. Jacobson'
_publ_section_title
;
 Chiral Three-Dimensional Microporous Nickel Aspartate with Extended
 Ni-O-Ni Bonding
;
_journal_name_full 'Journal of the American Chemical Society'
_journal_page_first 9957
_journal_page_last 9962
_journal_paper_doi 10.1021/ja062743b
_journal_volume 128
_journal_year 2006
_chemical_formula_sum 'C8 H24.1 N2 Ni2.5 O15.55'
_chemical_formula_weight 543.97
_chemical_name_systematic
;
 ?
;
_space_group_IT_number 92
_symmetry_cell_setting tetragonal
_symmetry_space_group_name_Hall 'P 4abw 2nw'
_symmetry_space_group_name_H-M 'P 41 21 2'
_atom_sites_solution_hydrogens geom
_atom_sites_solution_primary direct
_atom_sites_solution_secondary difmap
_audit_creation_method 'from SHELXL97 CIF and IUCr SHELXL97-template'
_cell_angle_alpha 90.00
_cell_angle_beta 90.00
_cell_angle_gamma 90.00
_cell_formula_units_Z 8
_cell_length_a 18.186(7)
_cell_length_b 18.186(7)
_cell_length_c 11.706(6)
_cell_measurement_temperature 293(2)
_cell_volume 3872(3)
_computing_structure_refinement 'SHELXL-97 (Sheldrick, 1997)'
_diffrn_ambient_temperature 293(2)
_diffrn_measured_fraction_theta_full 0.945
_diffrn_measured_fraction_theta_max 0.945
_diffrn_radiation_source syncrotron
_diffrn_radiation_wavelength 0.92230
_diffrn_reflns_av_R_equivalents 0.0503
_diffrn_reflns_av_sigmaI/netI 0.0358
_diffrn_reflns_limit_h_max 16
_diffrn_reflns_limit_h_min 0
_diffrn_reflns_limit_k_max 11
_diffrn_reflns_limit_k_min -11
_diffrn_reflns_limit_l_max 10
_diffrn_reflns_limit_l_min 0
_diffrn_reflns_number 1532
_diffrn_reflns_theta_full 25.00
_diffrn_reflns_theta_max 25.00
_diffrn_reflns_theta_min 3.25
_exptl_absorpt_coefficient_mu 2.495
_exptl_absorpt_correction_type none
_exptl_crystal_colour blue-green
_exptl_crystal_density_diffrn 1.867
_exptl_crystal_description needle
_exptl_crystal_F_000 2244
_exptl_crystal_size_max 0.240
_exptl_crystal_size_min 0.01
_refine_diff_density_max 0.699
_refine_diff_density_min -0.635
_refine_diff_density_rms 0.113
_refine_ls_abs_structure_details 'Flack H D (1983), Acta Cryst. A39, 876-881'
_refine_ls_abs_structure_Flack 0.59(10)
_refine_ls_extinction_method none
_refine_ls_goodness_of_fit_ref 1.141
_refine_ls_hydrogen_treatment mixed
_refine_ls_matrix_type full
_refine_ls_number_parameters 228
_refine_ls_number_reflns 1447
_refine_ls_number_restraints 0
_refine_ls_restrained_S_all 1.141
_refine_ls_R_factor_all 0.1062
_refine_ls_R_factor_gt 0.0840
_refine_ls_shift/su_max 0.000
_refine_ls_shift/su_mean 0.000
_refine_ls_structure_factor_coef Fsqd
_refine_ls_weighting_details 'calc w=1/[\s^2^(Fo^2^)+(0.1384P)^2^+35.9354P] where P=(Fo^2^+2Fc^2^)/3'
_refine_ls_weighting_scheme calc
_refine_ls_wR_factor_gt 0.2188
_refine_ls_wR_factor_ref 0.2413
_reflns_number_gt 1160
_reflns_number_total 1447
_reflns_threshold_expression >2sigma(I)
_cod_data_source_file ja062743bsi20060419_061748.cif
_cod_data_source_block NiAsp-3D
_cod_original_formula_sum 'C8 H24.10 N2 Ni2.50 O15.55'
_cod_database_code 4110769

loop_
_symmetry_equiv_pos_as_xyz
'x, y, z'
'-x, -y, z+1/2'
'-y+1/2, x+1/2, z+1/4'
'y+1/2, -x+1/2, z+3/4'
'-x+1/2, y+1/2, -z+1/4'
'x+1/2, -y+1/2, -z+3/4'
'y, x, -z'
'-y, -x, -z+1/2'

loop_
_atom_site_label
_atom_site_type_symbol
_atom_site_fract_x
_atom_site_fract_y
_atom_site_fract_z
_atom_site_U_iso_or_equiv
_atom_site_adp_type
_atom_site_occupancy
_atom_site_symmetry_multiplicity
_atom_site_calc_flag
_atom_site_refinement_flags
Ni1 Ni 0.43940(19) -0.04289(19) 0.0891(3) 0.0773(12) Uani 1 1 d .
Ni2 Ni 0.4069(2) 0.12424(19) 0.0640(3) 0.0799(13) Uani 1 1 d .
Ni3 Ni 0.2556(2) 0.2556(2) 0.0000 0.0884(18) Uani 1 2 d S
O1 O 0.4861(10) 0.1486(9) -0.0546(13) 0.075(5) Uani 1 1 d .
O2 O 0.3355(11) 0.1088(13) 0.1917(16) 0.094(7) Uani 1 1 d .
O3 O 0.5279(9) -0.0813(8) 0.0017(13) 0.072(5) Uani 1 1 d .
O4 O 0.4850(10) 0.0568(11) 0.1469(14) 0.089(6) Uani 1 1 d .
O5 O 0.3283(9) 0.1755(9) -0.0439(14) 0.086(5) Uani 1 1 d .
O6 O 0.3791(9) -0.1311(10) 0.0406(13) 0.090(5) Uani 1 1 d .
O7 O 0.3199(13) 0.3041(13) 0.1186(16) 0.125(8) Uani 1 1 d .
O8 O 0.366(2) 0.3446(19) 0.282(3) 0.212(14) Uiso 1 1 d .
O9 O 0.3977(9) 0.0293(8) -0.0232(13) 0.071(5) Uani 1 1 d .
N1 N 0.4622(14) 0.2114(11) 0.1359(17) 0.089(7) Uani 1 1 d .
H1A H 0.4441 0.2541 0.1089 0.107 Uiso 1 1 calc R
H1B H 0.4565 0.2109 0.2122 0.107 Uiso 1 1 calc R
N2 N 0.2000(14) 0.2079(15) -0.131(2) 0.124(10) Uani 1 1 d .
H2A H 0.1767 0.1667 -0.1090 0.149 Uiso 1 1 calc R
H2B H 0.1673 0.2391 -0.1628 0.149 Uiso 1 1 calc R
C1 C 0.3267(15) 0.052(2) 0.241(3) 0.093(10) Uani 1 1 d .
C2 C 0.5413(14) 0.2049(18) 0.106(3) 0.093(9) Uani 1 1 d .
H2 H 0.5650 0.2532 0.1108 0.111 Uiso 1 1 calc R
C3 C 0.5753(16) 0.1523(14) 0.196(2) 0.087(9) Uani 1 1 d .
H3A H 0.6278 0.1490 0.1829 0.104 Uiso 1 1 calc R
H3B H 0.5682 0.1734 0.2717 0.104 Uiso 1 1 calc R
C4 C 0.5432(16) 0.0757(14) 0.195(2) 0.067(7) Uiso 1 1 d .
C11 C 0.3406(16) -0.1737(16) 0.100(3) 0.085(8) Uiso 1 1 d .
C21 C 0.2633(18) 0.191(2) -0.214(3) 0.138(15) Uani 1 1 d .
H11 H 0.2454 0.1512 -0.2640 0.166 Uiso 1 1 calc R
C31 C 0.2548(19) 0.2802(19) 0.292(2) 0.114(11) Uani 1 1 d .
H21A H 0.2633 0.2353 0.3339 0.100 Uiso 1 1 d .
H21B H 0.2354 0.3166 0.3466 0.100 Uiso 1 1 d .
C41 C 0.315(2) 0.305(2) 0.229(4) 0.139(13) Uiso 1 1 d .
HO9 H 0.5219 0.1554 0.7151 0.100 Uiso 1 1 d .
OW1 O 0.525(2) -0.236(2) -0.084(3) 0.236(16) Uiso 1 1 d .
OW2 O 0.240(3) 0.005(3) -0.062(4) 0.26(3) Uiso 0.87(8) 1 d P
OW3 O 0.661(3) 0.594(3) -0.008(5) 0.10(3) Uiso 0.33(5) 1 d P
OW4 O 0.4641(19) 0.3344(18) -0.055(3) 0.150 Uiso 0.77(4) 1 d P
OW5 O 0.483(4) 0.414(4) 0.189(6) 0.24(5) Uiso 0.52(9) 1 d P
OW6 O 0.446(3) 0.446(3) 0.0000 0.07(3) Uiso 0.33(7) 2 d SP
OW7 O 0.640(3) 0.360(3) 0.2500 0.150 Uiso 0.50(6) 2 d SP
OW8 O 0.457(5) 0.529(5) 0.199(6) 0.150 Uiso 0.32(4) 1 d P
OW9 O 0.092(9) 0.083(9) -0.040(11) 0.150 Uiso 0.17(4) 1 d P
OW10 O 0.595(6) 0.453(6) -0.008(10) 0.150 Uiso 0.25(4) 1 d P
OW11 O 0.159(5) 0.092(5) -0.403(7) 0.150 Uiso 0.30(4) 1 d P
OW12 O 0.700(8) 0.321(8) 0.276(12) 0.150 Uiso 0.20(4) 1 d P
OW13 O 0.568(10) 0.420(10) 0.075(17) 0.150 Uiso 0.14(4) 1 d P

loop_
_atom_site_aniso_label
_atom_site_aniso_U_11
_atom_site_aniso_U_22
_atom_site_aniso_U_33
_atom_site_aniso_U_23
_atom_site_aniso_U_13
_atom_site_aniso_U_12
Ni1 0.084(3) 0.081(2) 0.067(2) -0.0031(19) 0.0033(18) 0.0038(19)
Ni2 0.088(3) 0.078(2) 0.074(2) -0.0006(19) 0.003(2) 0.0088(19)
Ni3 0.093(3) 0.093(3) 0.079(3) 0.0066(19) -0.0066(19) 0.013(3)
O1 0.093(14) 0.069(12) 0.062(10) 0.006(9) 0.022(10) 0.009(10)
O2 0.103(15) 0.112(17) 0.068(13) 0.013(12) 0.022(11) 0.031(13)
O3 0.079(11) 0.061(10) 0.076(10) 0.014(9) 0.035(9) 0.008(9)
O4 0.069(12) 0.119(16) 0.079(11) 0.007(10) -0.011(10) 0.000(10)
O5 0.087(13) 0.094(13) 0.076(12) 0.011(10) -0.013(9) -0.016(9)
O6 0.085(12) 0.100(13) 0.086(12) 0.023(11) 0.034(10) -0.014(10)
O7 0.140(19) 0.16(2) 0.072(13) -0.033(14) -0.025(12) 0.004(16)
O9 0.073(11) 0.077(11) 0.065(9) -0.031(8) 0.005(8) 0.012(9)
N1 0.13(2) 0.075(16) 0.061(13) -0.007(11) -0.008(14) 0.026(14)
N2 0.10(2) 0.14(2) 0.13(2) -0.003(19) -0.007(17) 0.058(18)
C1 0.07(2) 0.13(3) 0.08(2) -0.02(2) 0.003(18) 0.06(2)
C2 0.044(17) 0.13(3) 0.10(2) -0.01(2) 0.033(16) 0.020(16)
C3 0.11(2) 0.082(19) 0.073(17) 0.010(16) -0.024(17) -0.008(17)
C21 0.11(3) 0.21(4) 0.09(2) -0.04(3) 0.02(2) 0.08(3)
C31 0.12(3) 0.14(3) 0.076(19) 0.05(2) -0.03(2) -0.02(2)

loop_
_atom_type_symbol
_atom_type_description
_atom_type_scat_dispersion_real
_atom_type_scat_dispersion_imag
_atom_type_scat_source
C C 0.0033 0.0016 'International Tables Vol C Tables 4.2.6.8 and 6.1.1.4'
H H 0.0000 0.0000 'International Tables Vol C Tables 4.2.6.8 and 6.1.1.4'
N N 0.0061 0.0033 'International Tables Vol C Tables 4.2.6.8 and 6.1.1.4'
O O 0.0106 0.0060 'International Tables Vol C Tables 4.2.6.8 and 6.1.1.4'
Ni Ni 0.3393 1.1124 'International Tables Vol C Tables 4.2.6.8 and 6.1.1.4'

loop_
_geom_angle_atom_site_label_1
_geom_angle_atom_site_label_2
_geom_angle_atom_site_label_3
_geom_angle
_geom_angle_site_symmetry_1
_geom_angle_site_symmetry_3
O9 Ni1 O9 167.9(7) . 3_545
O9 Ni1 O6 97.5(7) . .
O9 Ni1 O6 87.3(7) 3_545 .
O9 Ni1 O3 101.3(6) . .
O9 Ni1 O3 89.7(6) 3_545 .
O6 Ni1 O3 90.9(7) . .
O9 Ni1 O1 86.3(6) . 3_545
O9 Ni1 O1 82.9(6) 3_545 3_545
O6 Ni1 O1 87.2(7) . 3_545
O3 Ni1 O1 172.4(6) . 3_545
O9 Ni1 O4 78.2(6) . .
O9 Ni1 O4 95.3(7) 3_545 .
O6 Ni1 O4 170.3(7) . .
O3 Ni1 O4 98.4(7) . .
O1 Ni1 O4 83.9(7) 3_545 .
O2 Ni2 O9 101.8(8) . .
O2 Ni2 O1 173.3(9) . .
O9 Ni2 O1 84.3(7) . .
O2 Ni2 N1 96.9(9) . .
O9 Ni2 N1 155.4(8) . .
O1 Ni2 N1 76.5(8) . .
O2 Ni2 O4 90.7(8) . .
O9 Ni2 O4 77.9(7) . .
O1 Ni2 O4 88.0(7) . .
N1 Ni2 O4 86.0(8) . .
O2 Ni2 O5 94.0(8) . .
O9 Ni2 O5 91.1(7) . .
O1 Ni2 O5 88.5(7) . .
N1 Ni2 O5 103.5(8) . .
O4 Ni2 O5 168.7(7) . .
O7 Ni3 O7 88.1(13) . 7
O7 Ni3 O5 87.6(8) . 7
O7 Ni3 O5 96.3(8) 7 7
O7 Ni3 O5 96.3(8) . .
O7 Ni3 O5 87.6(8) 7 .
O5 Ni3 O5 174.6(9) 7 .
O7 Ni3 N2 173.8(10) . .
O7 Ni3 N2 86.8(10) 7 .
O5 Ni3 N2 96.5(9) 7 .
O5 Ni3 N2 80.0(9) . .
O7 Ni3 N2 86.8(10) . 7
O7 Ni3 N2 173.8(10) 7 7
O5 Ni3 N2 80.0(9) 7 7
O5 Ni3 N2 96.5(8) . 7
N2 Ni3 N2 98.5(16) . 7
C1 O1 Ni2 114.5(18) 4_554 .
C1 O1 Ni1 134.1(19) 4_554 4_554
Ni2 O1 Ni1 93.5(8) . 4_554
C1 O2 Ni2 124.5(19) . .
C4 O3 Ni1 127.2(16) 4_554 .
C4 O4 Ni1 135.8(17) . .
C4 O4 Ni2 128.2(18) . .
Ni1 O4 Ni2 95.0(7) . .
C11 O5 Ni3 113.0(17) 4_554 .
C11 O5 Ni2 119.9(18) 4_554 .
Ni3 O5 Ni2 127.0(8) . .
C11 O6 Ni1 129.7(17) . .
C41 O7 Ni3 131(3) . .
Ni1 O9 Ni2 101.4(7) . .
Ni1 O9 Ni1 120.3(8) . 4_554
Ni2 O9 Ni1 96.8(7) . 4_554
C2 N1 Ni2 108.5(17) . .
C21 N2 Ni3 101.0(19) . .
O2 C1 O1 121(3) . 3_545
O2 C1 C2 127(3) . 3_545
O1 C1 C2 112(3) 3_545 3_545
C1 C2 N1 111(3) 4_554 .
C1 C2 C3 109(2) 4_554 .
N1 C2 C3 106(2) . .
C4 C3 C2 114(2) . .
O4 C4 O3 120(2) . 3_545
O4 C4 C3 126(3) . .
O3 C4 C3 114(2) 3_545 .
O6 C11 O5 130(3) . 3_545
O6 C11 C21 114(3) . 3_545
O5 C11 C21 115(3) 3_545 3_545
C11 C21 C31 116(3) 4_554 7
C11 C21 N2 110(2) 4_554 .
C31 C21 N2 112(3) 7 .
C41 C31 C21 111(3) . 7
O7 C41 O8 115(4) . .
O7 C41 C31 125(4) . .
O8 C41 C31 119(4) . .
OW12 OW7 OW12 35(10) . 8_665
OW12 OW7 OW11 107(9) . 6_554
OW12 OW7 OW11 100(8) 8_665 6_554
OW12 OW7 OW11 100(8) . 4
OW12 OW7 OW11 107(9) 8_665 4
OW11 OW7 OW11 152(10) 6_554 4
OW8 OW8 OW9 81(8) 8_665 3
OW8 OW8 OW9 52(5) 8_665 5
OW9 OW8 OW9 35(10) 3 5
OW9 OW9 OW8 92(9) 7 4_454
OW9 OW9 OW8 53(6) 7 5_545
OW8 OW9 OW8 47(7) 4_454 5_545
OW12 OW12 OW7 73(5) 8_665 .

loop_
_geom_bond_atom_site_label_1
_geom_bond_atom_site_label_2
_geom_bond_distance
_geom_bond_site_symmetry_2
Ni1 O9 2.006(17) .
Ni1 O9 2.023(15) 3_545
Ni1 O6 2.024(19) .
Ni1 O3 2.031(15) .
Ni1 O1 2.095(18) 3_545
Ni1 O4 2.106(19) .
Ni2 O2 2.00(2) .
Ni2 O9 2.012(14) .
Ni2 O1 2.049(15) .
Ni2 N1 2.06(2) .
Ni2 O4 2.112(18) .
Ni2 O5 2.123(16) .
Ni3 O7 2.018(19) .
Ni3 O7 2.018(19) 7
Ni3 O5 2.034(18) 7
Ni3 O5 2.034(18) .
Ni3 N2 2.04(2) .
Ni3 N2 2.04(2) 7
O1 C1 1.38(3) 4_554
O1 Ni1 2.095(18) 4_554
O2 C1 1.20(4) .
O3 C4 1.29(3) 4_554
O4 C4 1.25(3) .
O5 C11 1.28(3) 4_554
O6 C11 1.25(3) .
O7 C41 1.29(4) .
O8 C41 1.33(4) .
O9 Ni1 2.023(15) 4_554
N1 C2 1.48(3) .
N2 C21 1.54(4) .
C1 O1 1.38(3) 3_545
C1 C2 1.48(4) 3_545
C2 C1 1.48(4) 4_554
C2 C3 1.55(4) .
C3 C4 1.51(3) .
C4 O3 1.29(3) 3_545
C11 O5 1.28(3) 3_545
C11 C21 1.48(4) 3_545
C21 C11 1.48(4) 4_554
C21 C31 1.51(5) 7
C31 C41 1.39(5) .
C31 C21 1.51(5) 7
OW3 OW3 1.73(11) 7
OW7 OW12 1.36(12) .
OW7 OW12 1.36(12) 8_665
OW7 OW11 1.47(9) 6_554
OW7 OW11 1.47(9) 4
OW8 OW8 1.26(15) 8_665
OW8 OW9 1.36(14) 3
OW8 OW9 1.70(14) 5
OW9 OW9 1.0(3) 7
OW9 OW8 1.36(14) 4_454
OW9 OW8 1.70(14) 5_545
OW10 OW13 1.25(19) .
OW11 OW7 1.47(9) 3_544
OW12 OW12 0.8(3) 8_665
